data_7117757
loop_
_publ_author_name
'Yun-Wu Li'
'Jian Xu'
'Da-Cheng Li'
'Jian-Min Dou'
'Hui Yan'
'Tong-Liang Hu'
'Xian-He Bu'

_publ_section_title
;
 Two microporous MOFs constructed from different metal cluster SBUs for
 selective gas adsorption
;
_journal_name_full Chem.Commun.
_journal_page_first 14211
_journal_paper_doi 10.1039/C5cc05097A
_journal_volume 51
_journal_year 2015
_chemical_formula_sum 'C15 H20 Cd N2 O7'
_chemical_formula_weight 452.73
_chemical_name_systematic
; 
 ? 
;
_space_group_IT_number 14
_symmetry_space_group_name_Hall '-P 2yn'
_symmetry_space_group_name_H-M 'P 1 21/n 1'
_atom_sites_solution_hydrogens geom
_atom_sites_solution_primary direct
_atom_sites_solution_secondary difmap
_audit_creation_method SHELXL-97
_audit_update_record
;
2015-04-20 deposited with the CCDC.
2015-07-29 downloaded from the CCDC.
;
_cell_angle_alpha 90.00
_cell_angle_beta 105.69(3)
_cell_angle_gamma 90.00
_cell_formula_units_Z 4
_cell_length_a 10.099(2)
_cell_length_b 14.363(3)
_cell_length_c 12.975(3)
_cell_measurement_temperature 293(2)
_cell_volume 1811.9(7)
_computing_structure_refinement 'SHELXL-97 (Sheldrick, 1997)'
_computing_structure_solution 'SHELXS-97 (Sheldrick, 1990)'
_diffrn_ambient_temperature 293(2)
_diffrn_measured_fraction_theta_full 0.998
_diffrn_measured_fraction_theta_max 0.998
_diffrn_radiation_monochromator graphite
_diffrn_radiation_source 'fine-focus sealed tube'
_diffrn_radiation_type MoK\a
_diffrn_radiation_wavelength 0.71073
_diffrn_reflns_av_R_equivalents 0.0366
_diffrn_reflns_av_sigmaI/netI 0.0265
_diffrn_reflns_limit_h_max 12
_diffrn_reflns_limit_h_min -12
_diffrn_reflns_limit_k_max 17
_diffrn_reflns_limit_k_min -17
_diffrn_reflns_limit_l_max 15
_diffrn_reflns_limit_l_min -15
_diffrn_reflns_number 15434
_diffrn_reflns_theta_full 25.00
_diffrn_reflns_theta_max 25.00
_diffrn_reflns_theta_min 3.26
_exptl_absorpt_coefficient_mu 1.243
_exptl_crystal_density_diffrn 1.660
_exptl_crystal_density_method 'not measured'
_exptl_crystal_F_000 912
_refine_diff_density_max 0.564
_refine_diff_density_min -0.443
_refine_diff_density_rms 0.073
_refine_ls_extinction_method none
_refine_ls_goodness_of_fit_ref 1.206
_refine_ls_hydrogen_treatment mixed
_refine_ls_matrix_type full
_refine_ls_number_parameters 243
_refine_ls_number_reflns 3173
_refine_ls_number_restraints 12
_refine_ls_restrained_S_all 1.298
_refine_ls_R_factor_all 0.0370
_refine_ls_R_factor_gt 0.0299
_refine_ls_shift/su_max 0.002
_refine_ls_shift/su_mean 0.000
_refine_ls_structure_factor_coef Fsqd
_refine_ls_weighting_details 'calc w=1/[\s^2^(Fo^2^)+(0.0183P)^2^+1.8768P] where P=(Fo^2^+2Fc^2^)/3'
_refine_ls_weighting_scheme calc
_refine_ls_wR_factor_gt 0.0570
_refine_ls_wR_factor_ref 0.0588
_reflns_number_gt 2834
_reflns_number_total 3173
_reflns_threshold_expression >2sigma(I)
_cod_data_source_file c5cc05097a2.cif
_cod_data_source_block 1
_cod_original_cell_volume 1812.0(6)
_cod_database_code 7117757

loop_
_symmetry_equiv_pos_as_xyz
'x, y, z'
'-x+1/2, y+1/2, -z+1/2'
'-x, -y, -z'
'x-1/2, -y-1/2, z-1/2'

loop_
_atom_site_label
_atom_site_type_symbol
_atom_site_fract_x
_atom_site_fract_y
_atom_site_fract_z
_atom_site_U_iso_or_equiv
_atom_site_adp_type
_atom_site_occupancy
_atom_site_symmetry_multiplicity
_atom_site_calc_flag
_atom_site_refinement_flags
_atom_site_disorder_assembly
_atom_site_disorder_group
C15 C 0.5847(5) 0.0826(4) 0.6900(5) 0.0807(19) Uani 1 1 d . . .
H15A H 0.6272 0.0937 0.6333 0.121 Uiso 1 1 calc R . .
H15B H 0.5851 0.0170 0.7044 0.121 Uiso 1 1 calc R . .
H15C H 0.6348 0.1149 0.7533 0.121 Uiso 1 1 calc R . .
O6 O 0.3037(3) 0.09868(19) 0.4316(2) 0.0385(7) Uani 1 1 d . . .
O4 O 0.4527(3) 0.44141(19) 0.1676(2) 0.0439(7) Uani 1 1 d . . .
O3 O 0.6004(3) 0.36318(19) 0.0969(2) 0.0391(7) Uani 1 1 d . . .
C8 C 0.5299(4) 0.3744(3) 0.1626(3) 0.0299(9) Uani 1 1 d . . .
O2 O 0.7812(3) 0.04277(19) 0.4428(2) 0.0437(8) Uani 1 1 d . . .
Cd1 Cd 1.09120(2) 0.066277(15) 0.439469(18) 0.01640(8) Uani 1 1 d . . .
O1 O 0.8952(2) 0.13801(18) 0.3620(2) 0.0348(6) Uani 1 1 d . . .
C3 C 0.6552(4) 0.2428(2) 0.2771(3) 0.0238(8) Uani 1 1 d . . .
C7 C 0.5444(4) 0.1480(2) 0.3802(3) 0.0235(8) Uani 1 1 d . . .
C2 C 0.6612(3) 0.1692(2) 0.3472(3) 0.0212(7) Uani 1 1 d . . .
C5 C 0.4226(4) 0.2751(3) 0.2778(3) 0.0300(9) Uani 1 1 d . . .
C4 C 0.5372(3) 0.2966(2) 0.2426(3) 0.0246(8) Uani 1 1 d . . .
C6 C 0.4252(3) 0.1993(3) 0.3449(3) 0.0261(8) Uani 1 1 d . . .
C1 C 0.7898(4) 0.1118(2) 0.3870(3) 0.0248(8) Uani 1 1 d . . .
C9 C 0.2962(4) 0.1697(3) 0.3741(3) 0.0368(10) Uani 1 1 d . . .
O5 O 0.1890(3) 0.2131(3) 0.3409(3) 0.0890(13) Uani 1 1 d U . .
N2 N 0.4411(4) 0.1168(3) 0.6574(3) 0.0612(11) Uani 1 1 d . . .
H2A H 0.3963 0.0890 0.5957 0.073 Uiso 1 1 calc R . .
H2B H 0.3989 0.1004 0.7076 0.073 Uiso 1 1 calc R . .
C14 C 0.4314(5) 0.2186(3) 0.6427(4) 0.0568(13) Uani 1 1 d . . .
H14A H 0.4691 0.2487 0.7103 0.085 Uiso 1 1 calc R . .
H14B H 0.3366 0.2361 0.6150 0.085 Uiso 1 1 calc R . .
H14C H 0.4820 0.2372 0.5933 0.085 Uiso 1 1 calc R . .
O7 O 0.8678(6) 0.4536(3) 0.3318(4) 0.1035(16) Uani 1 1 d . . .
N1 N 0.7702(8) 0.4491(5) 0.4640(5) 0.112(2) Uani 1 1 d . . .
C12 C 0.8620(9) 0.4210(5) 0.4234(8) 0.101(2) Uani 1 1 d . . .
C13 C 0.9670(8) 0.3502(5) 0.4823(6) 0.113(2) Uani 1 1 d U . .
H13A H 1.0210 0.3768 0.5482 0.169 Uiso 1 1 calc R . .
H13B H 1.0262 0.3333 0.4386 0.169 Uiso 1 1 calc R . .
H13C H 0.9204 0.2958 0.4975 0.169 Uiso 1 1 calc R . .
C10 C 0.6722(8) 0.5215(6) 0.4057(6) 0.125(3) Uani 1 1 d . . .
H10A H 0.6978 0.5404 0.3428 0.188 Uiso 1 1 calc R . .
H10B H 0.6748 0.5744 0.4514 0.188 Uiso 1 1 calc R . .
H10C H 0.5808 0.4962 0.3853 0.188 Uiso 1 1 calc R . .
C11 C 0.7510(12) 0.4100(8) 0.5639(7) 0.186(5) Uani 1 1 d . . .
H11A H 0.8369 0.3855 0.6065 0.279 Uiso 1 1 calc R . .
H11B H 0.6840 0.3610 0.5472 0.279 Uiso 1 1 calc R . .
H11C H 0.7197 0.4580 0.6032 0.279 Uiso 1 1 calc R . .
H1 H 0.344(4) 0.310(2) 0.255(3) 0.023(9) Uiso 1 1 d . . .
H2 H 0.543(4) 0.093(3) 0.427(3) 0.038(11) Uiso 1 1 d . . .
H3 H 0.730(3) 0.254(2) 0.253(3) 0.017(9) Uiso 1 1 d . . .

loop_
_atom_site_aniso_label
_atom_site_aniso_U_11
_atom_site_aniso_U_22
_atom_site_aniso_U_33
_atom_site_aniso_U_23
_atom_site_aniso_U_13
_atom_site_aniso_U_12
C15 0.047(3) 0.075(4) 0.103(5) -0.029(3) -0.009(3) 0.005(3)
O6 0.0349(16) 0.0407(16) 0.0472(17) 0.0041(14) 0.0237(13) -0.0169(13)
O4 0.0408(17) 0.0332(16) 0.0582(19) 0.0272(14) 0.0146(14) 0.0135(14)
O3 0.0414(17) 0.0442(17) 0.0343(16) 0.0213(13) 0.0147(13) 0.0019(13)
C8 0.020(2) 0.031(2) 0.033(2) 0.0134(17) -0.0004(17) -0.0024(17)
O2 0.0424(17) 0.0358(17) 0.0541(19) 0.0291(14) 0.0153(14) 0.0167(13)
Cd1 0.01249(13) 0.01589(13) 0.02177(14) -0.00164(11) 0.00623(9) 0.00007(11)
O1 0.0174(13) 0.0382(16) 0.0496(17) 0.0126(13) 0.0102(12) 0.0095(12)
C3 0.0167(18) 0.028(2) 0.029(2) 0.0100(16) 0.0109(16) -0.0007(15)
C7 0.0231(19) 0.0215(19) 0.026(2) 0.0083(15) 0.0074(15) -0.0020(15)
C2 0.0186(17) 0.0209(18) 0.0243(19) 0.0068(14) 0.0059(14) 0.0018(14)
C5 0.0194(19) 0.036(2) 0.036(2) 0.0139(18) 0.0090(16) 0.0094(17)
C4 0.0215(18) 0.0238(19) 0.030(2) 0.0108(16) 0.0086(15) 0.0014(15)
C6 0.0153(17) 0.033(2) 0.032(2) 0.0096(17) 0.0097(15) -0.0002(16)
C1 0.0222(19) 0.027(2) 0.024(2) 0.0000(16) 0.0029(15) 0.0045(16)
C9 0.018(2) 0.056(3) 0.038(2) 0.006(2) 0.0105(17) -0.0058(19)
O5 0.0324(18) 0.130(3) 0.113(3) 0.068(2) 0.0343(18) 0.020(2)
N2 0.048(2) 0.069(3) 0.064(3) -0.014(2) 0.010(2) -0.010(2)
C14 0.059(3) 0.056(3) 0.062(3) -0.011(2) 0.026(3) -0.003(3)
O7 0.148(5) 0.091(4) 0.080(3) -0.007(3) 0.047(3) 0.009(3)
N1 0.124(6) 0.119(6) 0.090(5) -0.029(4) 0.024(4) -0.030(5)
C12 0.098(6) 0.071(5) 0.126(7) -0.046(5) 0.016(5) -0.018(4)
C13 0.122(4) 0.078(4) 0.120(4) -0.007(3) 0.002(4) 0.014(4)
C10 0.113(6) 0.136(7) 0.108(6) -0.019(5) -0.003(5) 0.049(6)
C11 0.249(13) 0.233(12) 0.081(6) 0.039(7) 0.055(7) -0.065(10)

loop_
_atom_type_symbol
_atom_type_description
_atom_type_scat_dispersion_real
_atom_type_scat_dispersion_imag
_atom_type_scat_source
C C 0.0033 0.0016 'International Tables Vol C Tables 4.2.6.8 and 6.1.1.4'
H H 0.0000 0.0000 'International Tables Vol C Tables 4.2.6.8 and 6.1.1.4'
O O 0.0106 0.0060 'International Tables Vol C Tables 4.2.6.8 and 6.1.1.4'
Cd Cd -0.8075 1.2024 'International Tables Vol C Tables 4.2.6.8 and 6.1.1.4'
N N 0.0061 0.0033 'International Tables Vol C Tables 4.2.6.8 and 6.1.1.4'

loop_
_geom_angle_atom_site_label_1
_geom_angle_atom_site_label_2
_geom_angle_atom_site_label_3
_geom_angle
_geom_angle_site_symmetry_1
_geom_angle_site_symmetry_3
C9 O6 Cd1 107.1(2) . 1_455
C8 O4 Cd1 127.3(3) . 2_655
C8 O3 Cd1 131.4(2) . 4_565
O4 C8 O3 127.4(3) . .
O4 C8 C4 116.6(3) . .
O3 C8 C4 116.0(3) . .
C1 O2 Cd1 143.8(3) . 3_756
O1 Cd1 O6 129.49(10) . 1_655
O1 Cd1 O4 95.05(11) . 2_645
O6 Cd1 O4 99.85(10) 1_655 2_645
O1 Cd1 O3 90.86(10) . 4_666
O6 Cd1 O3 98.23(10) 1_655 4_666
O4 Cd1 O3 150.83(11) 2_645 4_666
O1 Cd1 O2 151.81(10) . 3_756
O6 Cd1 O2 78.48(10) 1_655 3_756
O4 Cd1 O2 81.32(12) 2_645 3_756
O3 Cd1 O2 80.10(11) 4_666 3_756
O1 Cd1 Cd1 86.54(7) . 3_756
O6 Cd1 Cd1 143.71(7) 1_655 3_756
O4 Cd1 Cd1 78.00(8) 2_645 3_756
O3 Cd1 Cd1 73.88(8) 4_666 3_756
O2 Cd1 Cd1 65.33(7) 3_756 3_756
C1 O1 Cd1 117.4(2) . .
C2 C3 C4 121.2(3) . .
C6 C7 C2 121.2(3) . .
C3 C2 C7 118.5(3) . .
C3 C2 C1 121.6(3) . .
C7 C2 C1 119.9(3) . .
C4 C5 C6 120.3(3) . .
C3 C4 C5 119.2(3) . .
C3 C4 C8 120.7(3) . .
C5 C4 C8 120.0(3) . .
C7 C6 C5 119.5(3) . .
C7 C6 C9 120.1(3) . .
C5 C6 C9 120.3(3) . .
O2 C1 O1 126.1(3) . .
O2 C1 C2 116.4(3) . .
O1 C1 C2 117.5(3) . .
O5 C9 O6 122.0(4) . .
O5 C9 C6 120.6(4) . .
O6 C9 C6 117.4(3) . .
C14 N2 C15 113.1(4) . .
C12 N1 C11 122.4(10) . .
C12 N1 C10 118.5(8) . .
C11 N1 C10 119.0(8) . .
N1 C12 O7 119.5(8) . .
N1 C12 C13 120.1(9) . .
O7 C12 C13 120.4(8) . .

loop_
_geom_bond_atom_site_label_1
_geom_bond_atom_site_label_2
_geom_bond_distance
_geom_bond_site_symmetry_2
C15 N2 1.480(6) .
O6 C9 1.254(5) .
O6 Cd1 2.225(3) 1_455
O4 C8 1.252(5) .
O4 Cd1 2.238(2) 2_655
O3 C8 1.260(5) .
O3 Cd1 2.259(2) 4_565
C8 C4 1.513(5) .
O2 C1 1.245(4) .
O2 Cd1 2.320(3) 3_756
Cd1 O1 2.217(2) .
Cd1 O6 2.225(3) 1_655
Cd1 O4 2.238(2) 2_645
Cd1 O3 2.259(2) 4_666
Cd1 O2 2.320(2) 3_756
Cd1 Cd1 3.3242(7) 3_756
O1 C1 1.251(4) .
C3 C2 1.385(5) .
C3 C4 1.388(5) .
C7 C6 1.379(5) .
C7 C2 1.393(5) .
C2 C1 1.507(5) .
C5 C4 1.389(5) .
C5 C6 1.390(5) .
C6 C9 1.512(5) .
C9 O5 1.222(5) .
N2 C14 1.474(6) .
O7 C12 1.294(10) .
N1 C12 1.250(9) .
N1 C11 1.474(9) .
N1 C10 1.492(9) .
C12 C13 1.518(10) .
